data_7203048
loop_
_publ_author_name
'Aragoni, M. Carla'
'Arca, Massimiliano'
'Crespo, Miriam'
'Devillanova, Francesco A.'
'Hursthouse, Michael B.'
'Huth, Susanne L.'
'Isaia, Francesco'
'Lippolis, Vito'
'Verani, Gaetano'

_publ_section_title
;
 Predictable and unpredictable reactions between
 4,4&#x2032;-dipyridyldisulfide and phosphonodithioato/dithiophosphato
 NiII complexes: novel coordination polymers and the unique example of
 4,4&#x2032;-dipyridyltrisulfide
;
_journal_issue 10
_journal_name_full CrystEngComm
_journal_page_first 873
_journal_paper_doi 10.1039/b708972d
_journal_volume 9
_journal_year 2007
_chemical_formula_sum 'C18 H28 N2 Ni O4 P2 S5'
_chemical_formula_weight 617.37
_chemical_name_systematic
;
?
;
_space_group_IT_number 2
_symmetry_cell_setting triclinic
_symmetry_space_group_name_Hall '-P 1'
_symmetry_space_group_name_H-M 'P -1'
_atom_sites_solution_hydrogens geom
_atom_sites_solution_primary direct
_atom_sites_solution_secondary difmap
_audit_creation_method SHELXL-97
_cell_angle_alpha 99.453(7)
_cell_angle_beta 99.986(5)
_cell_angle_gamma 94.511(9)
_cell_formula_units_Z 2
_cell_length_a 8.1601(4)
_cell_length_b 9.4126(11)
_cell_length_c 17.9991(9)
_cell_measurement_reflns_used 6130
_cell_measurement_temperature 120(2)
_cell_measurement_theta_max 27.48
_cell_measurement_theta_min 2.91
_cell_volume 1334.85(19)
_computing_cell_refinement 'DENZO (Otwinowski & Minor, 1997) & COLLECT (Hooft, R.W.W., 1998)'
_computing_data_collection 'COLLECT (Hooft, R.W.W., 1998)'
_computing_data_reduction 'DENZO (Otwinowski & Minor, 1997) & COLLECT (Hooft, R.W.W., 1998)'
_computing_structure_refinement 'SHELXL-97 (Sheldrick, 1997)'
_computing_structure_solution 'SHELXS-97 (Sheldrick ,1997)'
_diffrn_ambient_temperature 120(2)
_diffrn_detector_area_resol_mean 9.091
_diffrn_measured_fraction_theta_full 0.995
_diffrn_measured_fraction_theta_max 0.995
_diffrn_measurement_device_type 'Bruker-Nonius 95mm CCD camera on \k-goniostat'
_diffrn_measurement_method '\F & \w scans'
_diffrn_radiation_monochromator '10cm confocal mirrors'
_diffrn_radiation_source 'Bruker-Nonius FR591 rotating anode'
_diffrn_radiation_type MoK\a
_diffrn_radiation_wavelength 0.71073
_diffrn_reflns_av_R_equivalents 0.0400
_diffrn_reflns_av_sigmaI/netI 0.0223
_diffrn_reflns_limit_h_max 10
_diffrn_reflns_limit_h_min -10
_diffrn_reflns_limit_k_max 12
_diffrn_reflns_limit_k_min -12
_diffrn_reflns_limit_l_max 23
_diffrn_reflns_limit_l_min -23
_diffrn_reflns_number 49804
_diffrn_reflns_theta_full 27.50
_diffrn_reflns_theta_max 27.50
_diffrn_reflns_theta_min 2.91
_exptl_absorpt_coefficient_mu 1.265
_exptl_absorpt_correction_T_max 0.9280
_exptl_absorpt_correction_T_min 0.8839
_exptl_absorpt_correction_type multi-scan
_exptl_absorpt_process_details 'SADABS V2.10 (Sheldrick, G.M., 2003)'
_exptl_crystal_colour green
_exptl_crystal_density_diffrn 1.536
_exptl_crystal_density_method 'not measured'
_exptl_crystal_description 'cut block'
_exptl_crystal_F_000 640
_exptl_crystal_size_max 0.10
_exptl_crystal_size_mid 0.08
_exptl_crystal_size_min 0.06
_refine_diff_density_max 2.766
_refine_diff_density_min -0.997
_refine_diff_density_rms 0.257
_refine_ls_extinction_method none
_refine_ls_goodness_of_fit_ref 1.212
_refine_ls_hydrogen_treatment constr
_refine_ls_matrix_type full
_refine_ls_number_parameters 292
_refine_ls_number_reflns 6113
_refine_ls_number_restraints 0
_refine_ls_restrained_S_all 1.212
_refine_ls_R_factor_all 0.0402
_refine_ls_R_factor_gt 0.0393
_refine_ls_shift/su_max 0.001
_refine_ls_shift/su_mean 0.000
_refine_ls_structure_factor_coef Fsqd
_refine_ls_weighting_details 'calc w=1/[\s^2^(Fo^2^)+(0.0680P)^2^+1.8065P] where P=(Fo^2^+2Fc^2^)/3'
_refine_ls_weighting_scheme calc
_refine_ls_wR_factor_gt 0.1251
_refine_ls_wR_factor_ref 0.1264
_reflns_number_gt 5918
_reflns_number_total 6113
_reflns_threshold_expression >2sigma(I)
_cod_data_source_file b708972d.txt
_cod_data_source_block 04slh0874
_cod_depositor_comments
;
The following automatic conversions were performed:
'_symmetry_cell_setting' value 'Triclinic' changed to 'triclinic'
according to '/home/saulius/struct/CIF-dictionaries/cif_core.dic'
dictionary named 'cif_core.dic' version 2.4.1 from 2010-06-29.

Automatic conversion script
Id: cif_fix_enum 1527 2010-12-29 10:47:43Z saulius 
;
_cod_original_cell_volume 1334.85(18)
_cod_original_sg_symbol_H-M P-1
_cod_database_code 7203048

loop_
_symmetry_equiv_pos_as_xyz
'x, y, z'
'-x, -y, -z'

loop_
_atom_site_label
_atom_site_type_symbol
_atom_site_fract_x
_atom_site_fract_y
_atom_site_fract_z
_atom_site_U_iso_or_equiv
_atom_site_adp_type
_atom_site_occupancy
_atom_site_symmetry_multiplicity
_atom_site_calc_flag
_atom_site_refinement_flags
_atom_site_disorder_assembly
_atom_site_disorder_group
C1 C 0.4916(3) 0.6770(3) 0.64256(16) 0.0217(5) Uani 1 1 d . . .
H1A H 0.4941 0.5790 0.6130 0.026 Uiso 1 1 calc R . .
H1B H 0.4077 0.6711 0.6759 0.026 Uiso 1 1 calc R . .
C2 C 0.6621(4) 0.7332(3) 0.69048(18) 0.0278(6) Uani 1 1 d . . .
H2A H 0.6950 0.6676 0.7261 0.042 Uiso 1 1 calc R . .
H2B H 0.6580 0.8300 0.7196 0.042 Uiso 1 1 calc R . .
H2C H 0.7441 0.7384 0.6569 0.042 Uiso 1 1 calc R . .
C3 C 0.1596(3) 0.9285(3) 0.44527(15) 0.0180(5) Uani 1 1 d . . .
H3A H 0.1258 1.0261 0.4607 0.022 Uiso 1 1 calc R . .
H3B H 0.0605 0.8566 0.4384 0.022 Uiso 1 1 calc R . .
C4 C 0.2221(4) 0.9207(3) 0.37116(16) 0.0248(6) Uani 1 1 d . . .
H4A H 0.1333 0.9406 0.3313 0.037 Uiso 1 1 calc R . .
H4B H 0.2544 0.8236 0.3558 0.037 Uiso 1 1 calc R . .
H4C H 0.3195 0.9928 0.3780 0.037 Uiso 1 1 calc R . .
C5 C -0.1323(4) 1.3297(4) -0.14551(19) 0.0313(7) Uani 1 1 d . . .
H5A H -0.1380 1.2278 -0.1717 0.038 Uiso 1 1 calc R . .
H5B H -0.0143 1.3640 -0.1213 0.038 Uiso 1 1 calc R . .
C6 C -0.1958(4) 1.4226(3) -0.20205(17) 0.0294(6) Uani 1 1 d . . .
H6A H -0.1273 1.4178 -0.2419 0.044 Uiso 1 1 calc R . .
H6B H -0.1890 1.5231 -0.1755 0.044 Uiso 1 1 calc R . .
H6C H -0.3125 1.3876 -0.2257 0.044 Uiso 1 1 calc R . .
C7 C -0.3767(6) 1.2624(6) 0.0876(3) 0.0551(10) Uani 1 1 d . . .
H7A H -0.2652 1.2651 0.1203 0.066 Uiso 1 1 calc R . .
H7B H -0.4358 1.1640 0.0812 0.066 Uiso 1 1 calc R . .
C8 C -0.4735(7) 1.3700(6) 0.1253(2) 0.0572(11) Uani 1 1 d . . .
H8A H -0.4861 1.3476 0.1754 0.086 Uiso 1 1 calc R . .
H8B H -0.5843 1.3663 0.0932 0.086 Uiso 1 1 calc R . .
H8C H -0.4141 1.4673 0.1322 0.086 Uiso 1 1 calc R . .
C10 C -0.1260(3) 0.6017(3) 0.35155(14) 0.0162(5) Uani 1 1 d . . .
H10 H -0.0513 0.5381 0.3331 0.019 Uiso 1 1 calc R . .
C11 C -0.2028(3) 0.6866(3) 0.30292(14) 0.0183(5) Uani 1 1 d . . .
H11 H -0.1802 0.6820 0.2526 0.022 Uiso 1 1 calc R . .
C12 C -0.3142(3) 0.7790(3) 0.32920(14) 0.0166(5) Uani 1 1 d . . .
C13 C -0.3482(3) 0.7769(3) 0.40244(14) 0.0151(4) Uani 1 1 d . . .
H13 H -0.4277 0.8346 0.4213 0.018 Uiso 1 1 calc R . .
C14 C -0.2640(3) 0.6894(3) 0.44689(14) 0.0138(4) Uani 1 1 d . . .
H14 H -0.2871 0.6893 0.4968 0.017 Uiso 1 1 calc R . .
C15 C -0.0751(3) 1.0344(3) 0.16124(15) 0.0203(5) Uani 1 1 d . . .
H15 H 0.0209 1.1037 0.1722 0.024 Uiso 1 1 calc R . .
C16 C -0.1594(4) 1.0154(3) 0.22019(15) 0.0224(5) Uani 1 1 d . . .
H16 H -0.1236 1.0721 0.2701 0.027 Uiso 1 1 calc R . .
C17 C -0.2970(3) 0.9117(3) 0.20451(15) 0.0199(5) Uani 1 1 d . . .
C18 C -0.3447(3) 0.8314(3) 0.13150(15) 0.0201(5) Uani 1 1 d . . .
H18 H -0.4369 0.7580 0.1196 0.024 Uiso 1 1 calc R . .
C19 C -0.2554(3) 0.8597(3) 0.07594(15) 0.0189(5) Uani 1 1 d . . .
H19 H -0.2899 0.8055 0.0254 0.023 Uiso 1 1 calc R . .
N1 N -0.1514(3) 0.6044(2) 0.42345(12) 0.0131(4) Uani 1 1 d . . .
N2 N -0.1230(3) 0.9597(2) 0.08975(12) 0.0166(4) Uani 1 1 d . . .
O1 O 0.4487(2) 0.77725(19) 0.59090(10) 0.0177(4) Uani 1 1 d . . .
O2 O 0.2912(2) 0.89902(19) 0.50476(11) 0.0175(4) Uani 1 1 d . . .
O3 O -0.2362(3) 1.3396(2) -0.08832(11) 0.0226(4) Uani 1 1 d . . .
O4 O -0.3575(3) 1.2924(3) 0.01637(13) 0.0376(6) Uani 1 1 d . . .
P1 P 0.27178(7) 0.75076(6) 0.53491(4) 0.01319(14) Uani 1 1 d . . .
P2 P -0.21660(8) 1.23433(7) -0.02731(4) 0.01853(15) Uani 1 1 d . . .
S1 S 0.25159(7) 0.57997(6) 0.45178(3) 0.01435(14) Uani 1 1 d . . .
S2 S 0.08119(7) 0.73379(6) 0.58956(3) 0.01465(14) Uani 1 1 d . . .
S3 S 0.00607(8) 1.26581(7) 0.04073(4) 0.01990(15) Uani 1 1 d . . .
S4 S -0.27102(8) 1.02856(7) -0.07772(4) 0.01962(15) Uani 1 1 d . . .
S5 S -0.42103(9) 0.89441(8) 0.27532(4) 0.02429(16) Uani 1 1 d . . .
Ni1 Ni 0.0000 0.5000 0.5000 0.01090(11) Uani 1 2 d S . .
Ni2 Ni 0.0000 1.0000 0.0000 0.01417(12) Uani 1 2 d S . .

loop_
_atom_site_aniso_label
_atom_site_aniso_U_11
_atom_site_aniso_U_22
_atom_site_aniso_U_33
_atom_site_aniso_U_23
_atom_site_aniso_U_13
_atom_site_aniso_U_12
C1 0.0203(12) 0.0199(12) 0.0263(13) 0.0112(10) 0.0007(10) 0.0035(10)
C2 0.0240(14) 0.0283(14) 0.0300(15) 0.0115(12) -0.0042(11) 0.0030(11)
C3 0.0165(11) 0.0154(11) 0.0235(12) 0.0081(9) 0.0026(9) 0.0034(9)
C4 0.0254(13) 0.0283(14) 0.0240(13) 0.0122(11) 0.0059(11) 0.0039(11)
C5 0.0347(16) 0.0345(16) 0.0358(16) 0.0211(13) 0.0181(13) 0.0152(13)
C6 0.0401(17) 0.0258(14) 0.0250(14) 0.0099(11) 0.0073(12) 0.0057(12)
C7 0.054(2) 0.066(3) 0.051(2) 0.015(2) 0.019(2) 0.010(2)
C8 0.071(3) 0.067(3) 0.036(2) -0.0039(19) 0.023(2) 0.022(2)
C10 0.0172(11) 0.0161(11) 0.0167(11) 0.0031(9) 0.0051(9) 0.0046(9)
C11 0.0207(12) 0.0222(12) 0.0145(11) 0.0060(9) 0.0063(9) 0.0059(10)
C12 0.0157(11) 0.0179(11) 0.0175(11) 0.0070(9) 0.0024(9) 0.0035(9)
C13 0.0141(11) 0.0146(11) 0.0179(11) 0.0039(9) 0.0045(9) 0.0035(8)
C14 0.0144(11) 0.0136(10) 0.0142(10) 0.0036(8) 0.0043(8) 0.0012(8)
C15 0.0215(12) 0.0215(12) 0.0168(12) 0.0023(10) 0.0021(10) 0.0018(10)
C16 0.0286(14) 0.0247(13) 0.0145(11) 0.0033(10) 0.0044(10) 0.0062(11)
C17 0.0211(12) 0.0250(13) 0.0186(12) 0.0119(10) 0.0065(10) 0.0108(10)
C18 0.0167(11) 0.0242(13) 0.0213(12) 0.0094(10) 0.0024(9) 0.0048(9)
C19 0.0192(12) 0.0216(12) 0.0158(11) 0.0050(9) 0.0013(9) 0.0025(9)
N1 0.0151(9) 0.0113(9) 0.0138(9) 0.0041(7) 0.0031(7) 0.0016(7)
N2 0.0178(10) 0.0196(10) 0.0127(9) 0.0046(8) 0.0014(8) 0.0033(8)
O1 0.0145(8) 0.0174(8) 0.0210(9) 0.0068(7) 0.0003(7) 0.0003(6)
O2 0.0180(8) 0.0125(8) 0.0219(9) 0.0071(7) 0.0008(7) -0.0007(6)
O3 0.0274(10) 0.0226(9) 0.0218(9) 0.0085(7) 0.0077(8) 0.0107(8)
O4 0.0284(11) 0.0660(17) 0.0217(10) 0.0062(10) 0.0084(9) 0.0218(11)
P1 0.0131(3) 0.0110(3) 0.0160(3) 0.0041(2) 0.0029(2) 0.0007(2)
P2 0.0192(3) 0.0214(3) 0.0167(3) 0.0051(2) 0.0045(2) 0.0066(2)
S1 0.0161(3) 0.0124(3) 0.0167(3) 0.0040(2) 0.0071(2) 0.0022(2)
S2 0.0156(3) 0.0133(3) 0.0152(3) 0.0011(2) 0.0046(2) 0.0021(2)
S3 0.0205(3) 0.0177(3) 0.0195(3) 0.0006(2) 0.0016(2) 0.0010(2)
S4 0.0172(3) 0.0206(3) 0.0199(3) 0.0060(2) -0.0015(2) 0.0013(2)
S5 0.0243(3) 0.0348(4) 0.0234(3) 0.0185(3) 0.0122(3) 0.0167(3)
Ni1 0.0123(2) 0.0097(2) 0.0119(2) 0.00360(15) 0.00378(15) 0.00180(15)
Ni2 0.0150(2) 0.0156(2) 0.0114(2) 0.00250(16) 0.00108(16) 0.00181(16)

loop_
_atom_type_symbol
_atom_type_description
_atom_type_scat_dispersion_real
_atom_type_scat_dispersion_imag
_atom_type_scat_source
C C 0.0033 0.0016 'International Tables Vol C Tables 4.2.6.8 and 6.1.1.4'
H H 0.0000 0.0000 'International Tables Vol C Tables 4.2.6.8 and 6.1.1.4'
N N 0.0061 0.0033 'International Tables Vol C Tables 4.2.6.8 and 6.1.1.4'
O O 0.0106 0.0060 'International Tables Vol C Tables 4.2.6.8 and 6.1.1.4'
P P 0.1023 0.0942 'International Tables Vol C Tables 4.2.6.8 and 6.1.1.4'
S S 0.1246 0.1234 'International Tables Vol C Tables 4.2.6.8 and 6.1.1.4'
Ni Ni 0.3393 1.1124 'International Tables Vol C Tables 4.2.6.8 and 6.1.1.4'

loop_
_geom_angle_atom_site_label_1
_geom_angle_atom_site_label_2
_geom_angle_atom_site_label_3
_geom_angle
_geom_angle_site_symmetry_1
_geom_angle_site_symmetry_3
_geom_angle_publ_flag
O1 C1 C2 107.4(2) . . ?
O1 C1 H1A 110.2 . . ?
C2 C1 H1A 110.2 . . ?
O1 C1 H1B 110.2 . . ?
C2 C1 H1B 110.2 . . ?
H1A C1 H1B 108.5 . . ?
C1 C2 H2A 109.5 . . ?
C1 C2 H2B 109.5 . . ?
H2A C2 H2B 109.5 . . ?
C1 C2 H2C 109.5 . . ?
H2A C2 H2C 109.5 . . ?
H2B C2 H2C 109.5 . . ?
O2 C3 C4 109.7(2) . . ?
O2 C3 H3A 109.7 . . ?
C4 C3 H3A 109.7 . . ?
O2 C3 H3B 109.7 . . ?
C4 C3 H3B 109.7 . . ?
H3A C3 H3B 108.2 . . ?
C3 C4 H4A 109.5 . . ?
C3 C4 H4B 109.5 . . ?
H4A C4 H4B 109.5 . . ?
C3 C4 H4C 109.5 . . ?
H4A C4 H4C 109.5 . . ?
H4B C4 H4C 109.5 . . ?
O3 C5 C6 107.6(2) . . ?
O3 C5 H5A 110.2 . . ?
C6 C5 H5A 110.2 . . ?
O3 C5 H5B 110.2 . . ?
C6 C5 H5B 110.2 . . ?
H5A C5 H5B 108.5 . . ?
C5 C6 H6A 109.5 . . ?
C5 C6 H6B 109.5 . . ?
H6A C6 H6B 109.5 . . ?
C5 C6 H6C 109.5 . . ?
H6A C6 H6C 109.5 . . ?
H6B C6 H6C 109.5 . . ?
O4 C7 C8 110.3(4) . . ?
O4 C7 H7A 109.6 . . ?
C8 C7 H7A 109.6 . . ?
O4 C7 H7B 109.6 . . ?
C8 C7 H7B 109.6 . . ?
H7A C7 H7B 108.1 . . ?
C7 C8 H8A 109.5 . . ?
C7 C8 H8B 109.5 . . ?
H8A C8 H8B 109.5 . . ?
C7 C8 H8C 109.5 . . ?
H8A C8 H8C 109.5 . . ?
H8B C8 H8C 109.5 . . ?
N1 C10 C11 123.5(2) . . ?
N1 C10 H10 118.3 . . ?
C11 C10 H10 118.3 . . ?
C10 C11 C12 118.7(2) . . ?
C10 C11 H11 120.6 . . ?
C12 C11 H11 120.6 . . ?
C11 C12 C13 118.2(2) . . ?
C11 C12 S5 124.54(19) . . ?
C13 C12 S5 117.21(19) . . ?
C14 C13 C12 118.7(2) . . ?
C14 C13 H13 120.7 . . ?
C12 C13 H13 120.7 . . ?
N1 C14 C13 123.6(2) . . ?
N1 C14 H14 118.2 . . ?
C13 C14 H14 118.2 . . ?
N2 C15 C16 123.0(3) . . ?
N2 C15 H15 118.5 . . ?
C16 C15 H15 118.5 . . ?
C17 C16 C15 118.4(2) . . ?
C17 C16 H16 120.8 . . ?
C15 C16 H16 120.8 . . ?
C18 C17 C16 119.1(2) . . ?
C18 C17 S5 120.5(2) . . ?
C16 C17 S5 120.2(2) . . ?
C17 C18 C19 118.6(3) . . ?
C17 C18 H18 120.7 . . ?
C19 C18 H18 120.7 . . ?
N2 C19 C18 123.3(2) . . ?
N2 C19 H19 118.4 . . ?
C18 C19 H19 118.4 . . ?
C10 N1 C14 117.1(2) . . ?
C10 N1 Ni1 121.06(16) . . ?
C14 N1 Ni1 121.39(16) . . ?
C19 N2 C15 117.7(2) . . ?
C19 N2 Ni2 120.36(17) . . ?
C15 N2 Ni2 121.96(18) . . ?
C1 O1 P1 119.44(16) . . ?
C3 O2 P1 118.78(15) . . ?
C5 O3 P2 119.19(17) . . ?
C7 O4 P2 123.4(3) . . ?
O2 P1 O1 95.30(10) . . ?
O2 P1 S1 112.33(8) . . ?
O1 P1 S1 113.01(8) . . ?
O2 P1 S2 113.25(8) . . ?
O1 P1 S2 113.00(8) . . ?
S1 P1 S2 109.44(4) . . ?
O4 P2 O3 96.07(12) . . ?
O4 P2 S3 111.87(9) . . ?
O3 P2 S3 113.30(9) . . ?
O4 P2 S4 112.62(11) . . ?
O3 P2 S4 111.46(8) . . ?
S3 P2 S4 110.80(4) . . ?
P1 S1 Ni1 84.35(3) . . ?
P1 S2 Ni1 84.28(3) . . ?
P2 S3 Ni2 83.10(3) . . ?
P2 S4 Ni2 83.61(3) . . ?
C12 S5 C17 102.70(12) . . ?
N1 Ni1 N1 180.00(9) . 2_566 ?
N1 Ni1 S2 89.70(6) . . ?
N1 Ni1 S2 90.30(6) 2_566 . ?
N1 Ni1 S2 90.30(6) . 2_566 ?
N1 Ni1 S2 89.70(6) 2_566 2_566 ?
S2 Ni1 S2 180.0 . 2_566 ?
N1 Ni1 S1 90.78(6) . . ?
N1 Ni1 S1 89.22(6) 2_566 . ?
S2 Ni1 S1 81.89(2) . . ?
S2 Ni1 S1 98.11(2) 2_566 . ?
N1 Ni1 S1 89.22(6) . 2_566 ?
N1 Ni1 S1 90.78(6) 2_566 2_566 ?
S2 Ni1 S1 98.11(2) . 2_566 ?
S2 Ni1 S1 81.89(2) 2_566 2_566 ?
S1 Ni1 S1 180.000(1) . 2_566 ?
N2 Ni2 N2 180.00(12) . 2_575 ?
N2 Ni2 S4 90.34(6) . 2_575 ?
N2 Ni2 S4 89.66(6) 2_575 2_575 ?
N2 Ni2 S4 89.66(6) . . ?
N2 Ni2 S4 90.34(6) 2_575 . ?
S4 Ni2 S4 180.0 2_575 . ?
N2 Ni2 S3 88.69(6) . 2_575 ?
N2 Ni2 S3 91.31(6) 2_575 2_575 ?
S4 Ni2 S3 82.41(2) 2_575 2_575 ?
S4 Ni2 S3 97.59(2) . 2_575 ?
N2 Ni2 S3 91.31(6) . . ?
N2 Ni2 S3 88.69(6) 2_575 . ?
S4 Ni2 S3 97.59(2) 2_575 . ?
S4 Ni2 S3 82.41(2) . . ?
S3 Ni2 S3 180.00(3) 2_575 . ?

loop_
_geom_bond_atom_site_label_1
_geom_bond_atom_site_label_2
_geom_bond_distance
_geom_bond_site_symmetry_2
_geom_bond_publ_flag
C1 O1 1.451(3) . ?
C1 C2 1.509(4) . ?
C1 H1A 0.9900 . ?
C1 H1B 0.9900 . ?
C2 H2A 0.9800 . ?
C2 H2B 0.9800 . ?
C2 H2C 0.9800 . ?
C3 O2 1.457(3) . ?
C3 C4 1.501(4) . ?
C3 H3A 0.9900 . ?
C3 H3B 0.9900 . ?
C4 H4A 0.9800 . ?
C4 H4B 0.9800 . ?
C4 H4C 0.9800 . ?
C5 O3 1.439(3) . ?
C5 C6 1.500(4) . ?
C5 H5A 0.9900 . ?
C5 H5B 0.9900 . ?
C6 H6A 0.9800 . ?
C6 H6B 0.9800 . ?
C6 H6C 0.9800 . ?
C7 O4 1.389(5) . ?
C7 C8 1.482(6) . ?
C7 H7A 0.9900 . ?
C7 H7B 0.9900 . ?
C8 H8A 0.9800 . ?
C8 H8B 0.9800 . ?
C8 H8C 0.9800 . ?
C10 N1 1.342(3) . ?
C10 C11 1.385(3) . ?
C10 H10 0.9500 . ?
C11 C12 1.394(3) . ?
C11 H11 0.9500 . ?
C12 C13 1.396(3) . ?
C12 S5 1.756(2) . ?
C13 C14 1.380(3) . ?
C13 H13 0.9500 . ?
C14 N1 1.342(3) . ?
C14 H14 0.9500 . ?
C15 N2 1.337(3) . ?
C15 C16 1.388(4) . ?
C15 H15 0.9500 . ?
C16 C17 1.386(4) . ?
C16 H16 0.9500 . ?
C17 C18 1.378(4) . ?
C17 S5 1.779(3) . ?
C18 C19 1.383(4) . ?
C18 H18 0.9500 . ?
C19 N2 1.336(3) . ?
C19 H19 0.9500 . ?
N1 Ni1 2.106(2) . ?
N2 Ni2 2.113(2) . ?
O1 P1 1.5866(18) . ?
O2 P1 1.5847(18) . ?
O3 P2 1.592(2) . ?
O4 P2 1.584(2) . ?
P1 S1 1.9832(9) . ?
P1 S2 1.9887(9) . ?
P2 S3 1.9782(10) . ?
P2 S4 1.9798(10) . ?
S1 Ni1 2.4747(6) . ?
S2 Ni1 2.4729(6) . ?
S3 Ni2 2.4830(7) . ?
S4 Ni2 2.4626(6) . ?
Ni1 N1 2.106(2) 2_566 ?
Ni1 S2 2.4729(6) 2_566 ?
Ni1 S1 2.4747(6) 2_566 ?
Ni2 N2 2.113(2) 2_575 ?
Ni2 S4 2.4626(6) 2_575 ?
Ni2 S3 2.4830(7) 2_575 ?
